data_4508804
loop_
_publ_author_name
'Meng, Wen-Li'
'Liu, Guang-Xiang'
'Okamura, Taka-aki'
'Kawaguchi, Hiroyuki'
'Zhang, Zheng-Hua'
'Sun, Wei-Yin'
'Ueyama, Norikazu'

_publ_section_title
;
 Syntheses, Crystal Structures, and Magnetic Properties of Novel
 Copper(II) Complexes with the Flexible Bidentate Ligand
 1-Bromo-3,5-bis(imidazol-1-ylmethyl)benzene
;
_journal_issue 9
_journal_name_full 'Crystal Growth &amp; Design'
_journal_page_first 2092
_journal_paper_doi 10.1021/cg060304i
_journal_volume 6
_journal_year 2006
_chemical_formula_moiety 'C18 H19 Br Cu N4 O5 '
_chemical_formula_sum 'C18 H19 Br Cu N4 O5'
_chemical_formula_weight 514.82
_space_group_IT_number 4
_symmetry_cell_setting monoclinic
_symmetry_Int_Tables_number 4
_symmetry_space_group_name_Hall 'P 2yb'
_symmetry_space_group_name_H-M 'P 1 21 1'
_cell_angle_alpha 90
_cell_angle_beta 91.023(6)
_cell_angle_gamma 90
_cell_formula_units_Z 2
_cell_length_a 9.240(5)
_cell_length_b 9.061(5)
_cell_length_c 11.600(6)
_cell_measurement_reflns_used 3624
_cell_measurement_temperature 173.1
_cell_measurement_theta_max 27.5
_cell_measurement_theta_min 3.1
_cell_volume 971.0(9)
_computing_cell_refinement CrystalClear
_computing_data_collection CrystalClear
_computing_data_reduction CrystalStructure
_computing_publication_material 'CrystalStructure Ver. 3.5.1'
_computing_structure_refinement CRYSTALS
_computing_structure_solution SIR97
_diffrn_detector_area_resol_mean 7.31
_diffrn_measured_fraction_theta_full 0.9903
_diffrn_measured_fraction_theta_max 0.9945
_diffrn_measurement_device_type 'Rigaku Saturn'
_diffrn_measurement_method \w
_diffrn_radiation_type 'Mo K\a'
_diffrn_radiation_wavelength 0.7107
_diffrn_reflns_av_R_equivalents 0.025
_diffrn_reflns_limit_h_max 11
_diffrn_reflns_limit_h_min -11
_diffrn_reflns_limit_k_max 11
_diffrn_reflns_limit_k_min -11
_diffrn_reflns_limit_l_max 15
_diffrn_reflns_limit_l_min -13
_diffrn_reflns_number 15670
_diffrn_reflns_theta_full 27.50
_diffrn_reflns_theta_max 27.48
_exptl_absorpt_coefficient_mu 3.227
_exptl_absorpt_correction_type none
_exptl_crystal_colour blue
_exptl_crystal_density_diffrn 1.761
_exptl_crystal_density_method 'not measured'
_exptl_crystal_description platelet
_exptl_crystal_F_000 518.00
_exptl_crystal_size_max 0.30
_exptl_crystal_size_mid 0.25
_exptl_crystal_size_min 0.10
_refine_diff_density_max 1.02
_refine_diff_density_min -1.10
_refine_ls_abs_structure_details 'Flack, H. D. (1983), Acta Cryst. A39, 876-881.  0 Friedel Pairs'
_refine_ls_abs_structure_Flack 0.37(4)
_refine_ls_extinction_method none
_refine_ls_goodness_of_fit_ref 1.002
_refine_ls_hydrogen_treatment refall
_refine_ls_number_parameters 268
_refine_ls_number_reflns 2349
_refine_ls_R_factor_gt 0.0440
_refine_ls_shift/su_max 0.0020
_refine_ls_structure_factor_coef Fsqd
_refine_ls_weighting_details 'w = 1/[0.0041Fo^2^ + 1.0000\s(Fo^2^)]/(4Fo^2^)'
_refine_ls_weighting_scheme calc
_refine_ls_wR_factor_ref 0.1420
_reflns_number_gt 2277
_reflns_number_total 2349
_reflns_threshold_expression F^2^>2.0\s(F^2^)
_cod_data_source_file cg060304isup1.cif
_cod_data_source_block '__7'
_cod_original_cell_volume 971.1(9)
_cod_original_formula_sum 'C18 H19 Br Cu N4 O5 '
_cod_database_code 4508804

loop_
_symmetry_equiv_pos_as_xyz
x,y,z
-x,y+1/2,-z

loop_
_atom_site_label
_atom_site_type_symbol
_atom_site_fract_x
_atom_site_fract_y
_atom_site_fract_z
_atom_site_U_iso_or_equiv
_atom_site_adp_type
_atom_site_occupancy
_atom_site_symmetry_multiplicity
_atom_site_calc_flag
Br(1) Br 0.05077(11) -0.5499(3) -1.07302(11) 0.0766(3) Uani 1.00 1 d
Cu(1) Cu -0.31343(6) -0.4008(2) -0.56281(5) 0.0203(2) Uani 1.00 1 d
O(1) O -0.4565(5) -0.5554(5) -0.5336(4) 0.0277(10) Uani 1.00 1 d
O(2) O -0.5845(6) -0.6773(6) -0.4057(4) 0.0378(12) Uani 1.00 1 d
O(3) O -0.2841(4) -0.3673(5) -0.3956(3) 0.0296(10) Uani 1.00 1 d
O(4) O -0.3662(6) -0.3485(8) -0.2181(4) 0.047(1) Uani 1.00 1 d
O(5) O 0.0436(13) -0.7204(13) -0.6904(10) 0.098(3) Uiso 1.00 1 d
N(1) N -0.1168(5) -0.3159(6) -0.5874(4) 0.0277(12) Uani 1.00 1 d
N(2) N 0.1151(6) -0.3114(9) -0.6266(5) 0.037(1) Uani 1.00 1 d
N(3) N 0.3329(5) 0.0541(6) -1.2694(4) 0.0252(11) Uani 1.00 1 d
N(4) N 0.4002(5) -0.0443(6) -1.1036(4) 0.0254(11) Uani 1.00 1 d
C(1) C -0.0004(5) -0.3985(10) -0.6054(5) 0.0317(13) Uani 1.00 1 d
C(2) C -0.0741(8) -0.1700(9) -0.5980(6) 0.040(2) Uani 1.00 1 d
C(3) C 0.0702(8) -0.1691(11) -0.6233(6) 0.047(2) Uani 1.00 1 d
C(4) C 0.2556(6) -0.3673(11) -0.6652(5) 0.044(2) Uani 1.00 1 d
C(5) C 0.2657(6) -0.3554(9) -0.7942(5) 0.036(2) Uani 1.00 1 d
C(6) C 0.1725(6) -0.4430(9) -0.8629(7) 0.043(2) Uani 1.00 1 d
C(7) C 0.1786(7) -0.4309(8) -0.9798(6) 0.039(2) Uani 1.00 1 d
C(8) C 0.2724(7) -0.3321(8) -1.0344(5) 0.034(2) Uani 1.00 1 d
C(9) C 0.3650(6) -0.2480(8) -0.9655(5) 0.0268(13) Uani 1.00 1 d
C(10) C 0.3588(6) -0.2563(8) -0.8456(5) 0.030(1) Uani 1.00 1 d
C(11) C 0.4721(6) -0.1465(8) -1.0210(5) 0.030(2) Uani 1.00 1 d
C(12) C 0.4152(6) -0.0481(7) -1.2187(5) 0.0219(12) Uani 1.00 1 d
C(13) C 0.2632(7) 0.1272(7) -1.1811(5) 0.031(2) Uani 1.00 1 d
C(14) C 0.3047(7) 0.0665(8) -1.0778(5) 0.033(2) Uani 1.00 1 d
C(15) C -0.5268(6) -0.5653(7) -0.4405(5) 0.0237(12) Uani 1.00 1 d
C(16) C -0.5341(7) -0.4244(7) -0.3660(5) 0.031(2) Uani 1.00 1 d
C(17) C -0.3851(7) -0.3781(7) -0.3216(5) 0.029(1) Uani 1.00 1 d
C(18) C -0.040(3) -0.777(4) -0.698(2) 0.165(11) Uiso 1.00 1 d
H(1) H 0.0010(5) -0.5055(10) -0.6040(5) 0.038(2) Uiso 1.00 1 c
H(2) H -0.1358(8) -0.0843(9) -0.5889(6) 0.048(2) Uiso 1.00 1 c
H(3) H 0.1290(8) -0.0823(11) -0.6365(6) 0.057(3) Uiso 1.00 1 c
H(4) H 0.2674(6) -0.4693(11) -0.6417(5) 0.053(3) Uiso 1.00 1 c
H(5) H 0.3317(6) -0.3079(11) -0.6301(5) 0.053(3) Uiso 1.00 1 c
H(6) H 0.1062(6) -0.5117(9) -0.8275(7) 0.051(2) Uiso 1.00 1 c
H(7) H 0.2749(7) -0.3255(8) -1.1178(5) 0.041(2) Uiso 1.00 1 c
H(8) H 0.4213(6) -0.1948(8) -0.7977(5) 0.035(2) Uiso 1.00 1 c
H(9) H 0.5207(6) -0.0892(8) -0.9612(5) 0.036(2) Uiso 1.00 1 c
H(10) H 0.5427(6) -0.2051(8) -1.0616(5) 0.036(2) Uiso 1.00 1 c
H(11) H 0.4771(6) -0.1165(7) -1.2592(5) 0.026(2) Uiso 1.00 1 c
H(12) H 0.1948(7) 0.2076(7) -1.1910(5) 0.038(2) Uiso 1.00 1 c
H(13) H 0.2731(7) 0.0959(8) -1.0019(5) 0.040(2) Uiso 1.00 1 c
H(14) H -0.5949(7) -0.4440(7) -0.3004(5) 0.038(2) Uiso 1.00 1 c
H(15) H -0.5760(7) -0.3451(7) -0.4118(5) 0.038(2) Uiso 1.00 1 c

loop_
_atom_site_aniso_label
_atom_site_aniso_U_11
_atom_site_aniso_U_22
_atom_site_aniso_U_33
_atom_site_aniso_U_12
_atom_site_aniso_U_13
_atom_site_aniso_U_23
Br(1) 0.0583(6) 0.0871(8) 0.0853(7) -0.0294(5) 0.0256(5) -0.0569(6)
Cu(1) 0.0176(3) 0.0248(3) 0.0186(3) -0.0025(3) 0.0035(2) -0.0011(3)
O(1) 0.030(2) 0.029(2) 0.024(2) -0.008(2) 0.009(2) -0.007(2)
O(2) 0.050(3) 0.033(2) 0.031(2) -0.016(2) 0.008(2) 0.001(2)
O(3) 0.026(2) 0.040(3) 0.023(2) -0.004(2) 0.002(1) -0.006(2)
O(4) 0.056(3) 0.066(3) 0.020(2) 0.002(3) -0.001(2) -0.009(2)
N(1) 0.020(2) 0.039(3) 0.025(2) -0.003(2) 0.005(2) 0.001(2)
N(2) 0.022(2) 0.068(4) 0.022(2) -0.011(3) -0.003(2) 0.006(3)
N(3) 0.030(2) 0.026(2) 0.020(2) 0.003(2) 0.006(2) -0.002(2)
N(4) 0.028(2) 0.029(2) 0.019(2) 0.001(2) 0.003(2) 0.001(2)
C(1) 0.018(2) 0.047(3) 0.031(3) -0.003(3) 0.007(2) 0.013(3)
C(2) 0.041(4) 0.043(4) 0.035(3) -0.011(3) 0.009(3) -0.012(3)
C(3) 0.037(4) 0.070(6) 0.035(4) -0.023(4) 0.006(3) -0.008(4)
C(4) 0.021(2) 0.084(7) 0.029(3) -0.009(3) -0.001(2) 0.020(4)
C(5) 0.019(2) 0.058(4) 0.031(3) 0.004(3) 0.004(2) 0.012(3)
C(6) 0.019(3) 0.051(4) 0.058(4) 0.003(3) 0.015(3) 0.012(4)
C(7) 0.033(3) 0.042(4) 0.043(4) -0.001(3) 0.005(3) -0.015(3)
C(8) 0.037(3) 0.039(4) 0.025(3) -0.001(3) 0.007(2) -0.007(3)
C(9) 0.022(2) 0.037(3) 0.021(2) 0.005(2) 0.003(2) 0.008(2)
C(10) 0.020(2) 0.049(4) 0.020(2) 0.003(3) -0.002(2) 0.005(3)
C(11) 0.025(3) 0.045(3) 0.021(3) -0.009(3) -0.002(2) 0.006(3)
C(12) 0.024(2) 0.023(2) 0.019(2) -0.001(2) 0.001(2) -0.003(2)
C(13) 0.034(3) 0.035(4) 0.025(3) 0.004(2) 0.007(2) -0.008(2)
C(14) 0.033(3) 0.045(4) 0.021(2) 0.002(3) 0.006(2) -0.000(2)
C(15) 0.019(2) 0.024(3) 0.027(3) -0.000(2) 0.001(2) -0.004(2)
C(16) 0.032(3) 0.034(4) 0.028(3) -0.004(2) 0.012(2) -0.002(2)
C(17) 0.034(3) 0.028(3) 0.024(2) 0.001(2) 0.006(2) -0.002(2)

loop_
_atom_type_symbol
_atom_type_description
_atom_type_scat_dispersion_real
_atom_type_scat_dispersion_imag
_atom_type_scat_source
C C 0.003 0.002
;
International Tables for Crystallography
(1992, Vol. C, Tables 4.2.6.8 and 6.1.1.4)
;
H H 0.000 0.000
;
International Tables for Crystallography
(1992, Vol. C, Table 6.1.1.4)
;
Br Br -0.290 2.459
;
International Tables for Crystallography
(1992, Vol. C, Tables 4.2.6.8 and 6.1.1.4)
;
Cu Cu 0.320 1.265
;
International Tables for Crystallography
(1992, Vol. C, Tables 4.2.6.8 and 6.1.1.4)
;
N N 0.006 0.003
;
International Tables for Crystallography
(1992, Vol. C, Tables 4.2.6.8 and 6.1.1.4)
;
O O 0.011 0.006
;
International Tables for Crystallography
(1992, Vol. C, Tables 4.2.6.8 and 6.1.1.4)
;

loop_
_geom_angle_atom_site_label_1
_geom_angle_atom_site_label_2
_geom_angle_atom_site_label_3
_geom_angle
_geom_angle_publ_flag
O(1) Cu(1) O(3) 91.2(2) yes
O(1) Cu(1) N(1) 156.6(2) yes
O(3) Cu(1) N(1) 88.4(2) yes
C(15) O(1) Cu(1) 123.5(4) yes
C(17) O(3) Cu(1) 123.8(4) yes
C(1) N(1) C(2) 106.9(6) yes
C(1) N(1) Cu(1) 123.1(5) yes
C(2) N(1) Cu(1) 129.9(5) yes
C(1) N(2) C(3) 107.9(6) yes
C(1) N(2) C(4) 123.9(7) yes
C(3) N(2) C(4) 127.5(7) yes
C(12) N(3) C(13) 106.0(5) yes
C(11) N(4) C(12) 125.0(5) yes
C(11) N(4) C(14) 126.8(5) yes
C(12) N(4) C(14) 108.2(5) yes
H(1) C(1) N(1) 124.8(6) no
H(1) C(1) N(2) 125.1(7) no
N(1) C(1) N(2) 110.1(7) yes
C(3) C(2) H(2) 126.5(9) no
C(3) C(2) N(1) 107.7(7) yes
H(2) C(2) N(1) 125.8(8) no
H(3) C(3) N(2) 126.5(9) no
H(3) C(3) C(2) 126(1) no
N(2) C(3) C(2) 107.5(7) yes
C(5) C(4) H(4) 109.9(8) no
C(5) C(4) H(5) 108.7(7) no
C(5) C(4) N(2) 110.5(5) yes
H(4) C(4) H(5) 109.5(9) no
H(4) C(4) N(2) 109.8(7) no
H(5) C(4) N(2) 108.5(8) no
C(6) C(5) C(10) 120.0(6) yes
C(6) C(5) C(4) 118.3(6) yes
C(10) C(5) C(4) 121.6(6) yes
C(7) C(6) H(6) 120.7(9) no
C(7) C(6) C(5) 118.8(7) yes
H(6) C(6) C(5) 120.5(9) no
C(8) C(7) Br(1) 118.8(5) yes
C(8) C(7) C(6) 122.5(6) yes
Br(1) C(7) C(6) 118.7(5) yes
C(9) C(8) H(7) 121.0(8) no
C(9) C(8) C(7) 118.0(6) yes
H(7) C(8) C(7) 121.0(8) no
C(10) C(9) C(11) 119.9(5) yes
C(10) C(9) C(8) 120.6(6) yes
C(11) C(9) C(8) 119.6(5) yes
H(8) C(10) C(5) 119.6(7) no
H(8) C(10) C(9) 120.4(7) no
C(5) C(10) C(9) 120.0(6) yes
H(9) C(11) H(10) 109.5(8) no
H(9) C(11) N(4) 108.9(7) no
H(9) C(11) C(9) 108.8(6) no
H(10) C(11) N(4) 109.0(6) no
H(10) C(11) C(9) 109.1(8) no
N(4) C(11) C(9) 111.6(5) yes
H(11) C(12) N(3) 124.7(6) no
H(11) C(12) N(4) 124.7(6) no
N(3) C(12) N(4) 110.6(5) yes
C(14) C(13) H(12) 125.2(7) no
C(14) C(13) N(3) 109.2(5) yes
H(12) C(13) N(3) 125.6(7) no
H(13) C(14) N(4) 127.1(7) no
H(13) C(14) C(13) 127.0(8) no
N(4) C(14) C(13) 105.9(5) yes
C(16) C(15) O(1) 116.4(5) yes
C(16) C(15) O(2) 118.7(5) yes
O(1) C(15) O(2) 124.9(6) yes
C(17) C(16) H(14) 108.6(6) no
C(17) C(16) H(15) 109.4(7) no
C(17) C(16) C(15) 111.7(5) yes
H(14) C(16) H(15) 109.5(8) no
H(14) C(16) C(15) 108.6(7) no
H(15) C(16) C(15) 109.1(6) no
O(3) C(17) O(4) 122.7(6) yes
O(3) C(17) C(16) 117.3(5) yes
O(4) C(17) C(16) 119.9(6) yes

loop_
_geom_bond_atom_site_label_1
_geom_bond_atom_site_label_2
_geom_bond_distance
_geom_bond_publ_flag
Br(1) C(7) 1.919(7) yes
Cu(1) O(1) 1.960(5) yes
Cu(1) O(3) 1.977(4) yes
Cu(1) N(1) 1.998(5) yes
O(1) C(15) 1.273(7) yes
O(2) C(15) 1.218(8) yes
O(3) C(17) 1.283(7) yes
O(4) C(17) 1.239(7) yes
O(5) C(18) 0.93(3) yes
N(1) C(1) 1.330(8) yes
N(1) C(2) 1.39(1) yes
N(2) C(1) 1.354(9) yes
N(2) C(3) 1.36(1) yes
N(2) C(4) 1.470(8) yes
N(3) C(12) 1.329(8) yes
N(3) C(13) 1.386(8) yes
N(4) C(11) 1.481(8) yes
N(4) C(12) 1.346(7) yes
N(4) C(14) 1.373(8) yes
C(1) H(1) 0.97(1) no
C(2) C(3) 1.37(1) yes
C(2) H(2) 0.97(1) no
C(3) H(3) 0.97(1) no
C(4) C(5) 1.505(9) yes
C(4) H(4) 0.97(1) no
C(4) H(5) 0.97(1) no
C(5) C(6) 1.41(1) yes
C(5) C(10) 1.385(9) yes
C(6) C(7) 1.36(1) yes
C(6) H(6) 0.97(1) no
C(7) C(8) 1.40(1) yes
C(8) C(9) 1.388(9) yes
C(8) H(7) 0.970(9) no
C(9) C(10) 1.396(8) yes
C(9) C(11) 1.504(9) yes
C(10) H(8) 0.970(9) no
C(11) H(9) 0.970(9) no
C(11) H(10) 0.970(9) no
C(12) H(11) 0.970(8) no
C(13) C(14) 1.367(8) yes
C(13) H(12) 0.970(9) no
C(14) H(13) 0.970(9) no
C(15) C(16) 1.543(9) yes
C(16) C(17) 1.520(8) yes
C(16) H(14) 0.970(9) no
C(16) H(15) 0.970(9) no

loop_
_geom_contact_atom_site_label_1
_geom_contact_atom_site_label_2
_geom_contact_distance
_geom_contact_publ_flag
_geom_contact_site_symmetry_2
Cu(1) O(2) 2.261(6) yes 45402
Cu(1) C(15) 3.380(6) yes 45402
Cu(1) H(3) 3.288(8) no 54402
O(1) O(2) 3.520(7) yes 45402
O(1) C(16) 3.541(8) yes 44402
O(1) H(3) 3.591(8) no 54402
O(1) H(5) 3.176(9) no 54402
O(1) H(15) 2.718(8) no 44402
O(2) Cu(1) 2.261(6) yes 44402
O(2) O(1) 3.520(7) yes 44402
O(2) O(3) 3.106(7) yes 44402
O(2) N(1) 3.032(7) yes 44402
O(2) C(2) 3.156(9) yes 44402
O(2) C(4) 3.577(9) yes 54402
O(2) H(2) 2.717(9) no 44402
O(2) H(5) 2.645(9) no 54402
O(2) H(8) 2.783(7) no 54402
O(2) H(15) 3.017(8) no 44402
O(3) O(2) 3.106(7) yes 45402
O(3) O(5) 2.76(1) yes 55402
O(3) C(3) 3.38(1) yes 54402
O(3) C(18) 3.27(3) yes 55402
O(3) H(3) 2.44(1) no 54402
O(4) O(5) 3.39(1) yes 55402
O(4) C(14) 3.554(8) yes 54402
O(4) H(3) 3.50(1) no 54402
O(4) H(8) 3.18(1) no 54402
O(4) H(9) 3.351(9) no 54402
O(4) H(13) 2.726(8) no 54402
O(5) O(3) 2.76(1) yes 54402
O(5) O(4) 3.39(1) yes 54402
O(5) N(1) 3.39(1) yes 54402
O(5) C(2) 3.38(1) yes 54402
O(5) C(17) 3.46(1) yes 54402
O(5) H(2) 3.56(1) no 54402
N(1) O(2) 3.032(7) yes 45402
N(1) O(5) 3.39(1) yes 55402
N(1) H(3) 3.55(1) no 54402
N(2) H(2) 3.52(1) no 54402
N(3) O(2) 3.008(7) yes 66401
C(1) C(2) 3.47(1) yes 54402
C(1) H(2) 3.07(1) no 54402
C(1) H(3) 3.49(1) no 54402
C(2) O(2) 3.156(9) yes 45402
C(2) O(5) 3.38(1) yes 55402
C(2) C(1) 3.47(1) yes 55402
C(2) H(1) 2.85(1) no 55402
C(3) O(3) 3.38(1) yes 55402
C(3) H(1) 3.11(1) no 55402
C(4) O(2) 3.577(9) yes 55402
C(8) H(14) 3.492(9) no 65401
C(11) O(4) 3.306(8) yes 65401
C(12) O(4) 3.389(9) yes 65401
C(12) H(15) 3.502(9) no 65401
C(13) O(2) 3.469(8) yes 66401
C(14) O(4) 3.554(8) yes 55402
C(15) Cu(1) 3.380(6) yes 44402
C(15) H(2) 3.147(9) no 44402
C(15) H(5) 2.95(1) no 54402
C(15) H(8) 3.141(8) no 54402
C(15) H(15) 3.213(9) no 44402
C(16) O(1) 3.541(8) yes 45402
C(16) H(2) 3.41(1) no 44402
C(16) H(8) 3.260(9) no 54402
C(17) O(5) 3.46(1) yes 55402
C(17) H(3) 3.05(1) no 54402
C(17) H(8) 3.205(9) no 54402
C(18) O(3) 3.27(3) yes 54402
H(1) C(2) 2.85(1) no 54402
H(1) C(3) 3.11(1) no 54402
H(2) O(2) 2.717(9) no 45402
H(2) O(5) 3.56(1) no 55402
H(2) N(2) 3.52(1) no 55402
H(2) C(1) 3.07(1) no 55402
H(2) C(15) 3.147(9) no 45402
H(2) C(16) 3.41(1) no 45402
H(3) Cu(1) 3.288(8) no 55402
H(3) O(1) 3.591(8) no 55402
H(3) O(3) 2.44(1) no 55402
H(3) O(4) 3.50(1) no 55402
H(3) N(1) 3.55(1) no 55402
H(3) C(1) 3.49(1) no 55402
H(3) C(17) 3.05(1) no 55402
H(5) O(1) 3.176(9) no 55402
H(5) O(2) 2.645(9) no 55402
H(5) C(15) 2.95(1) no 55402
H(7) O(4) 3.540(9) no 65401
H(7) C(16) 3.520(9) no 65401
H(8) O(2) 2.783(7) no 55402
H(8) O(4) 3.18(1) no 55402
H(8) C(15) 3.141(8) no 55402
H(8) C(16) 3.260(9) no 55402
H(8) C(17) 3.205(9) no 55402
H(9) O(4) 3.351(9) no 55402
H(10) O(4) 2.397(8) no 65401
H(10) C(17) 3.474(8) no 65401
H(11) O(3) 3.558(7) no 65401
H(11) O(4) 2.592(9) no 65401
H(11) C(16) 3.054(9) no 65401
H(11) C(17) 2.793(8) no 65401
H(12) O(2) 3.411(8) no 66401
H(13) O(4) 2.726(8) no 55402
H(15) O(1) 2.718(8) no 45402
H(15) O(2) 3.017(8) no 45402
H(15) C(15) 3.213(9) no 45402

loop_
_geom_torsion_atom_site_label_1
_geom_torsion_atom_site_label_2
_geom_torsion_atom_site_label_3
_geom_torsion_atom_site_label_4
_geom_torsion
_geom_torsion_publ_flag
O(3) Cu(1) O(1) C(15) 22.5(4) yes
N(1) Cu(1) O(1) C(15) 111.2(5) yes
O(1) Cu(1) O(3) C(17) -34.7(5) yes
N(1) Cu(1) O(3) C(17) 168.7(5) yes
O(1) Cu(1) N(1) C(1) 11.7(7) yes
O(1) Cu(1) N(1) C(2) -173.6(4) yes
O(3) Cu(1) N(1) C(1) 101.0(5) yes
O(3) Cu(1) N(1) C(2) -84.3(5) yes
Cu(1) O(1) C(15) O(2) -158.8(5) yes
Cu(1) O(1) C(15) C(16) 19.5(7) yes
Cu(1) O(3) C(17) O(4) -175.8(5) yes
Cu(1) O(3) C(17) C(16) 2.0(8) yes
Cu(1) N(1) C(1) N(2) 176.1(4) yes
Cu(1) N(1) C(1) H(1) -3.6(9) no
C(2) N(1) C(1) N(2) 0.3(6) yes
C(2) N(1) C(1) H(1) -179.4(7) no
Cu(1) N(1) C(2) C(3) -175.0(5) yes
Cu(1) N(1) C(2) H(2) 4(1) no
C(1) N(1) C(2) C(3) 0.3(7) yes
C(1) N(1) C(2) H(2) -179.6(9) no
C(3) N(2) C(1) N(1) -0.8(6) yes
C(3) N(2) C(1) H(1) 178.9(7) no
C(4) N(2) C(1) N(1) -171.4(5) yes
C(4) N(2) C(1) H(1) 8(1) no
C(1) N(2) C(3) C(2) 1.0(7) yes
C(1) N(2) C(3) H(3) -179.0(9) no
C(4) N(2) C(3) C(2) 171.2(6) yes
C(4) N(2) C(3) H(3) -8(1) no
C(1) N(2) C(4) C(5) 96.7(8) yes
C(1) N(2) C(4) H(4) -24.7(9) no
C(1) N(2) C(4) H(5) -144.3(8) no
C(3) N(2) C(4) C(5) -72.1(9) yes
C(3) N(2) C(4) H(4) 166.6(7) no
C(3) N(2) C(4) H(5) 47(1) no
C(13) N(3) C(12) N(4) 0.6(6) yes
C(13) N(3) C(12) H(11) -179.8(7) no
C(12) N(3) C(13) C(14) -0.3(7) yes
C(12) N(3) C(13) H(12) -179.5(8) no
C(12) N(4) C(11) C(9) -111.4(6) yes
C(12) N(4) C(11) H(9) 128.5(7) no
C(12) N(4) C(11) H(10) 9.1(9) no
C(14) N(4) C(11) C(9) 66.5(7) yes
C(14) N(4) C(11) H(9) -53.6(8) no
C(14) N(4) C(11) H(10) -173.0(7) no
C(11) N(4) C(12) N(3) 177.7(5) yes
C(11) N(4) C(12) H(11) -1(1) no
C(14) N(4) C(12) N(3) -0.6(6) yes
C(14) N(4) C(12) H(11) 179.8(7) no
C(11) N(4) C(14) C(13) -177.8(5) yes
C(11) N(4) C(14) H(13) 2(1) no
C(12) N(4) C(14) C(13) 0.4(7) yes
C(12) N(4) C(14) H(13) -179.6(8) no
N(1) C(2) C(3) N(2) -0.8(8) yes
N(1) C(2) C(3) H(3) 179.2(9) no
H(2) C(2) C(3) N(2) 179.1(9) no
H(2) C(2) C(3) H(3) 0(1) no
N(2) C(4) C(5) C(6) -66(1) yes
N(2) C(4) C(5) C(10) 110.8(8) yes
H(4) C(4) C(5) C(6) 55.0(9) no
H(4) C(4) C(5) C(10) -127.9(8) no
H(5) C(4) C(5) C(6) 174.8(9) no
H(5) C(4) C(5) C(10) -8(1) no
C(4) C(5) C(6) C(7) 178.7(6) yes
C(4) C(5) C(6) H(6) -2(1) no
C(10) C(5) C(6) C(7) 1(1) yes
C(10) C(5) C(6) H(6) -179.3(8) no
C(4) C(5) C(10) C(9) -179.8(6) yes
C(4) C(5) C(10) H(8) 1(1) no
C(6) C(5) C(10) C(9) -2(1) yes
C(6) C(5) C(10) H(8) 178.7(8) no
C(5) C(6) C(7) Br(1) -179.7(5) yes
C(5) C(6) C(7) C(8) -1(1) yes
H(6) C(6) C(7) Br(1) 1(1) no
H(6) C(6) C(7) C(8) 179.6(8) no
Br(1) C(7) C(8) C(9) -179.4(5) yes
Br(1) C(7) C(8) H(7) -1(1) no
C(6) C(7) C(8) C(9) 2(1) yes
C(6) C(7) C(8) H(7) 179.9(8) no
C(7) C(8) C(9) C(10) -3(1) yes
C(7) C(8) C(9) C(11) 177.0(6) yes
H(7) C(8) C(9) C(10) 178.9(8) no
H(7) C(8) C(9) C(11) 0(1) no
C(8) C(9) C(10) C(5) 3(1) yes
C(8) C(9) C(10) H(8) -177.8(8) no
C(11) C(9) C(10) C(5) -176.6(6) yes
C(11) C(9) C(10) H(8) 1(1) no
C(8) C(9) C(11) N(4) 54.0(8) yes
C(8) C(9) C(11) H(9) 174.2(7) no
C(8) C(9) C(11) H(10) -66.5(8) no
C(10) C(9) C(11) N(4) -125.6(6) yes
C(10) C(9) C(11) H(9) -5(1) no
C(10) C(9) C(11) H(10) 113.9(7) no
N(3) C(13) C(14) N(4) -0.0(7) yes
N(3) C(13) C(14) H(13) 179.9(8) no
H(12) C(13) C(14) N(4) 179.1(8) no
H(12) C(13) C(14) H(13) 0(1) no
O(1) C(15) C(16) C(17) -63.7(7) yes
O(1) C(15) C(16) H(14) 176.6(6) no
O(1) C(15) C(16) H(15) 57.3(8) no
O(2) C(15) C(16) C(17) 114.6(6) yes
O(2) C(15) C(16) H(14) -5.1(9) no
O(2) C(15) C(16) H(15) -124.4(7) no
C(15) C(16) C(17) O(3) 50.9(7) yes
C(15) C(16) C(17) O(4) -131.2(6) yes
H(14) C(16) C(17) O(3) 170.7(7) no
H(14) C(16) C(17) O(4) -11(1) no
H(15) C(16) C(17) O(3) -70.0(8) no
H(15) C(16) C(17) O(4) 107.9(8) no
